data_7715642
loop_
_publ_author_name
'Borys, Andryj M.'
'Vedani, Luca'
'Hevia, Eva'

_publ_section_title
;
 The coordination of alkali-metal nickelates to organic &#x3c0;-systems:
 synthetic, structural and spectroscopic insights.
;
_journal_issue 19
_journal_name_full 'Dalton transactions (Cambridge, England : 2003)'
_journal_page_first 8382
_journal_page_last 8390
_journal_paper_doi 10.1039/d4dt00889h
_journal_volume 53
_journal_year 2024
_chemical_formula_moiety 'C50 H76 Li4 N4 Ni2 O2'
_chemical_formula_sum 'C50 H76 Li4 N4 Ni2 O2'
_chemical_formula_weight 910.32
_space_group_crystal_system monoclinic
_space_group_IT_number 14
_space_group_name_Hall '-P 2yn'
_space_group_name_H-M_alt 'P 1 21/n 1'
_atom_sites_solution_hydrogens geom
_atom_sites_solution_primary dual
_audit_creation_date 2023-10-22
_audit_creation_method
;
Olex2 1.5
(compiled 2023.03.06 svn.rbb2c1857 for OlexSys, GUI svn.r6748)
;
_audit_update_record
;
2024-01-17 deposited with the CCDC.	2024-04-03 downloaded from the CCDC.
;
_cell_angle_alpha 90
_cell_angle_beta 95.7330(10)
_cell_angle_gamma 90
_cell_formula_units_Z 4
_cell_length_a 10.94240(10)
_cell_length_b 20.8208(2)
_cell_length_c 22.7000(2)
_cell_measurement_reflns_used 66293
_cell_measurement_temperature 173.00(10)
_cell_measurement_theta_max 31.9970
_cell_measurement_theta_min 2.3570
_cell_volume 5145.86(8)
_computing_cell_refinement 'CrysAlisPro 1.171.42.89a (Rigaku OD, 2023)'
_computing_data_collection 'CrysAlisPro 1.171.42.89a (Rigaku OD, 2023)'
_computing_data_reduction 'CrysAlisPro 1.171.42.89a (Rigaku OD, 2023)'
_computing_molecular_graphics 'Olex2 1.5 (Dolomanov et al., 2009)'
_computing_publication_material 'Olex2 1.5 (Dolomanov et al., 2009)'
_computing_structure_refinement 'SHELXL 2018/3 (Sheldrick, 2015)'
_computing_structure_solution 'SHELXT 2018/2 (Sheldrick, 2018)'
_diffrn_ambient_environment N~2~
_diffrn_ambient_temperature 173.00(10)
_diffrn_detector 'Hybrid Pixel Array Detector'
_diffrn_detector_area_resol_mean 10.0000
_diffrn_detector_type 'HyPix-Arc 100'
_diffrn_measured_fraction_theta_full 0.998
_diffrn_measured_fraction_theta_max 0.998
_diffrn_measurement_details
;
List of Runs (angles in degrees, time in seconds):

  # Type    Start    End  Width  t~exp~   \w     \q     \k     \f   Frames
#--------------------------------------------------------------------------
  1  \w     10.00  67.00   0.50   10.00    --   13.91-115.00-151.00  114
  2  \w    -67.00  -7.00   0.50   10.00    --  -14.37 115.00 -62.00  120
  3  \w    -94.00 -39.00   0.50   10.00    --  -14.37 174.00  77.00  110
  4  \w    -25.00  50.00   0.50   10.00    --  -14.37  19.00 -90.00  150
  5  \w    -18.00  29.00   0.50   10.00    --  -14.37 -99.00-180.00   94
  6  \w    -83.00 -22.00   0.50   10.00    --  -14.37 140.00 156.49  122
  7  \w    -96.00 -21.00   0.50   10.00    --  -14.37 -38.00  30.00  150
  8  \w    -96.00 -36.00   0.50   10.00    --  -14.37 -38.00 -90.00  120
  9  \w    -25.00  68.00   0.50   10.00    --  -14.37  19.00  60.00  186
 10  \w    -38.00  64.00   0.50   10.00    --  -14.37  57.00  90.00  204
 11  \w    -86.00 -43.50   0.50   10.00    --  -14.37 144.00-107.62   85
 12  \w    -90.00 -42.00   0.50   10.00    --  -14.37-178.00  60.00   96
 13  \w    -80.00 -19.00   0.50   10.00    --  -14.37 135.00  60.81  122
 14  \w    -42.50 -21.00   0.50   10.00    --  -14.37 138.00  79.30   43
 15  \w     47.50  63.00   0.50   10.00    --  -14.37   0.00-150.00   31
 16  \w    -80.00 -45.00   0.50   10.00    --  -14.37 143.00  -2.96   70
;
_diffrn_measurement_device 'four-circle diffractometer'
_diffrn_measurement_device_type 'XtaLAB Synergy R, HyPix-Arc 100'
_diffrn_measurement_method '\w scans'
_diffrn_orient_matrix_type 'CrysAlisPro convention (1999,Acta A55,543-557)'
_diffrn_orient_matrix_UB_11 0.0636105000
_diffrn_orient_matrix_UB_12 -0.0035148000
_diffrn_orient_matrix_UB_13 0.0090122000
_diffrn_orient_matrix_UB_21 -0.0109358000
_diffrn_orient_matrix_UB_22 0.0068623000
_diffrn_orient_matrix_UB_23 0.0296255000
_diffrn_orient_matrix_UB_31 -0.0089905000
_diffrn_orient_matrix_UB_32 -0.0331815000
_diffrn_orient_matrix_UB_33 0.0051608000
_diffrn_radiation_monochromator mirror
_diffrn_radiation_probe x-ray
_diffrn_radiation_type 'Mo K\a'
_diffrn_radiation_wavelength 0.71073
_diffrn_reflns_av_R_equivalents 0.0334
_diffrn_reflns_av_unetI/netI 0.0203
_diffrn_reflns_Laue_measured_fraction_full 0.998
_diffrn_reflns_Laue_measured_fraction_max 0.998
_diffrn_reflns_limit_h_max 15
_diffrn_reflns_limit_h_min -15
_diffrn_reflns_limit_k_max 29
_diffrn_reflns_limit_k_min -29
_diffrn_reflns_limit_l_max 31
_diffrn_reflns_limit_l_min -31
_diffrn_reflns_number 154783
_diffrn_reflns_point_group_measured_fraction_full 0.998
_diffrn_reflns_point_group_measured_fraction_max 0.998
_diffrn_reflns_theta_full 25.242
_diffrn_reflns_theta_max 30.034
_diffrn_reflns_theta_min 2.052
_diffrn_source 'micro-focus sealed X-ray tube'
_diffrn_source_type 'Mova (Mo) X-ray Source'
_exptl_absorpt_coefficient_mu 0.771
_exptl_absorpt_correction_T_max 1.000
_exptl_absorpt_correction_T_min 0.836
_exptl_absorpt_correction_type gaussian
_exptl_absorpt_process_details
;
CrysAlisPro 1.171.42.89a (Rigaku Oxford Diffraction, 2023)
Numerical absorption correction based on gaussian integration over
a multifaceted crystal model
Empirical absorption correction using spherical harmonics,
implemented in SCALE3 ABSPACK scaling algorithm.
;
_exptl_crystal_colour red
_exptl_crystal_colour_primary red
_exptl_crystal_density_diffrn 1.175
_exptl_crystal_description plate
_exptl_crystal_F_000 1952
_exptl_crystal_size_max 0.16
_exptl_crystal_size_mid 0.123
_exptl_crystal_size_min 0.05
_refine_diff_density_max 0.303
_refine_diff_density_min -0.236
_refine_diff_density_rms 0.045
_refine_ls_extinction_method none
_refine_ls_goodness_of_fit_ref 1.027
_refine_ls_hydrogen_treatment constr
_refine_ls_matrix_type full
_refine_ls_number_parameters 717
_refine_ls_number_reflns 15039
_refine_ls_number_restraints 245
_refine_ls_restrained_S_all 1.042
_refine_ls_R_factor_all 0.0419
_refine_ls_R_factor_gt 0.0307
_refine_ls_shift/su_max 0.002
_refine_ls_shift/su_mean 0.000
_refine_ls_structure_factor_coef Fsqd
_refine_ls_weighting_details 'w=1/[\s^2^(Fo^2^)+(0.0431P)^2^+0.9167P] where P=(Fo^2^+2Fc^2^)/3'
_refine_ls_weighting_scheme calc
_refine_ls_wR_factor_gt 0.0764
_refine_ls_wR_factor_ref 0.0809
_reflns_Friedel_coverage 0.000
_reflns_number_gt 12332
_reflns_number_total 15039
_reflns_threshold_expression 'I > 2\s(I)'
_cod_data_source_file d4dt00889h2.cif
_cod_data_source_block 23eh117_amb-1068
_cod_depositor_comments 'Adding full bibliography for 7715639--7715655.cif.'
_cod_database_code 7715642
_shelx_shelxl_version_number 2018/3
_chemical_oxdiff_formula 'C168  H260  Li16  N44  Ni8  O1  '
_shelx_space_group_comment
;
The symmetry employed for this shelxl refinement is uniquely defined
by the following loop, which should always be used as a source of
symmetry information in preference to the above space-group names.
They are only intended as comments.
;
_shelx_estimated_absorpt_t_max 0.962
_shelx_estimated_absorpt_t_min 0.887
_olex2_refinement_description
;
1. Fixed Uiso
 At 1.2 times of:
  All C(H) groups, All C(H,H) groups, All C(H,H,H,H) groups
 At 1.5 times of:
  All C(H,H,H) groups
2. Restrained distances
 C29-C30A \\sim C29A-C30
 with sigma of 0.01
 O2A-C29A \\sim O2-C29
 with sigma of 0.01
 O2A-Li3 \\sim O2-Li3
 with sigma of 0.01
 N4-C49 \\sim N4-C49A
 with sigma of 0.01
 O2A-C31A \\sim O2-C31
 with sigma of 0.01
 C31-C32 \\sim C31A-C32A
 with sigma of 0.01
 N4-C50 \\sim N4-C50A
 with sigma of 0.01
 N4-C48 \\sim N4-C48A
 with sigma of 0.01
 C48A-C47 \\sim C48-C47
 with sigma of 0.01
 O1A-Li2 \\sim O1-Li2
 with sigma of 0.01
 O1A-C25A \\sim O1-C25
 with sigma of 0.01
 O1-C27 \\sim O1A-C27A
 with sigma of 0.01
 C26-C25 \\sim C26A-C25A
 with sigma of 0.01
 C28-C27 \\sim C28A-C27A
 with sigma of 0.01
 N2-C18A \\sim N2-C18
 with sigma of 0.01
 N2-C17A \\sim N2-C17
 with sigma of 0.01
 N2-C16A \\sim N2-C16
 with sigma of 0.01
 C16A-C15 \\sim C16-C15
 with sigma of 0.01
3. Rigid bond restraints
 C30A, C29, O2, C31, C32
 with sigma for 1-2 distances of 0.01 and sigma for 1-3 distances of 0.01
 C30, C29A, O2A, C31A, C32A
 with sigma for 1-2 distances of 0.01 and sigma for 1-3 distances of 0.01
 C28A, C27A, O1A, C25A, C26A
 with sigma for 1-2 distances of 0.01 and sigma for 1-3 distances of 0.01
 O1, C25, C26, C27, C28
 with sigma for 1-2 distances of 0.01 and sigma for 1-3 distances of 0.01
4. Uiso/Uaniso restraints and constraints
Uanis(C30A) \\sim Ueq, Uanis(C30) \\sim Ueq, Uanis(C29) \\sim Ueq, Uanis(C29A)
\\sim Ueq, Uanis(O2) \\sim Ueq, Uanis(O2A) \\sim Ueq, Uanis(C31) \\sim Ueq,
Uanis(C31A) \\sim Ueq, Uanis(C32) \\sim Ueq, Uanis(C32A) \\sim Ueq: with sigma
of 0.01 and sigma for terminal atoms of 0.01
Uanis(C50) \\sim Ueq, Uanis(C50A) \\sim Ueq, Uanis(C49A) \\sim Ueq, Uanis(C49)
\\sim Ueq: with sigma of 0.01 and sigma for terminal atoms of 0.01
Uanis(C47) \\sim Ueq, Uanis(C48A) \\sim Ueq, Uanis(C48) \\sim Ueq: with sigma
of 0.01 and sigma for terminal atoms of 0.01
Uanis(C28) \\sim Ueq, Uanis(C28A) \\sim Ueq, Uanis(C27) \\sim Ueq, Uanis(C27A)
\\sim Ueq, Uanis(O1) \\sim Ueq, Uanis(O1A) \\sim Ueq, Uanis(C25) \\sim Ueq,
Uanis(C25A) \\sim Ueq, Uanis(C26) \\sim Ueq, Uanis(C26A) \\sim Ueq: with sigma
of 0.01 and sigma for terminal atoms of 0.01
Uanis(C17) \\sim Ueq, Uanis(C17A) \\sim Ueq, Uanis(C18) \\sim Ueq, Uanis(C18A)
\\sim Ueq: with sigma of 0.01 and sigma for terminal atoms of 0.01
Uanis(C15) \\sim Ueq, Uanis(C16A) \\sim Ueq, Uanis(C16) \\sim Ueq: with sigma
of 0.01 and sigma for terminal atoms of 0.01
5. Others
 Sof(O2A)=Sof(C30A)=Sof(H30B)=Sof(H30A)=Sof(H30C)=Sof(C29A)=Sof(H29D)=
 Sof(H29C)=Sof(C31A)=Sof(H31C)=Sof(H31D)=Sof(C32A)=Sof(H32D)=Sof(H32E)=
 Sof(H32F)=1-FVAR(1)
 Sof(C31)=Sof(H31A)=Sof(H31B)=Sof(C32)=Sof(H32A)=Sof(H32B)=Sof(H32C)=Sof(C29)=
 Sof(H29B)=Sof(H29A)=Sof(C30)=Sof(H30D)=Sof(H30E)=Sof(H30F)=Sof(O2)=FVAR(1)
 Sof(C49A)=Sof(H49D)=Sof(H49E)=Sof(H49F)=Sof(C50A)=Sof(H50D)=Sof(H50E)=
 Sof(H50F)=1-FVAR(2)
 Sof(C49)=Sof(H49A)=Sof(H49B)=Sof(H49C)=Sof(C50)=Sof(H50A)=Sof(H50B)=Sof(H50C)=
 FVAR(2)
 Sof(H47C)=Sof(H47D)=Sof(C48A)=Sof(H48C)=Sof(H48D)=1-FVAR(3)
 Sof(H47A)=Sof(H47B)=Sof(C48)=Sof(H48A)=Sof(H48B)=FVAR(3)
 Sof(C28A)=Sof(H28D)=Sof(H28E)=Sof(H28F)=Sof(C27A)=Sof(H27C)=Sof(H27D)=
 Sof(O1A)=Sof(C25A)=Sof(H25C)=Sof(H25D)=Sof(C26A)=Sof(H26D)=Sof(H26E)=Sof(H26F)=
 1-FVAR(4)
 Sof(O1)=Sof(C26)=Sof(H26A)=Sof(H26B)=Sof(H26C)=Sof(C27)=Sof(H27A)=Sof(H27B)=
 Sof(C28)=Sof(H28A)=Sof(H28B)=Sof(H28C)=Sof(C25)=Sof(H25A)=Sof(H25B)=FVAR(4)
 Sof(C18A)=Sof(H18F)=Sof(H18E)=Sof(H18D)=Sof(C17A)=Sof(H17D)=Sof(H17E)=
 Sof(H17F)=1-FVAR(5)
 Sof(C18)=Sof(H18A)=Sof(H18B)=Sof(H18C)=Sof(C17)=Sof(H17A)=Sof(H17B)=Sof(H17C)=
 FVAR(5)
 Sof(H15C)=Sof(H15D)=Sof(C16A)=Sof(H16C)=Sof(H16D)=1-FVAR(6)
 Sof(H15A)=Sof(H15B)=Sof(C16)=Sof(H16A)=Sof(H16B)=FVAR(6)
6.a Secondary CH2 refined with riding coordinates:
 C15(H15A,H15B), C15(H15C,H15D), C47(H47A,H47B), C47(H47C,H47D), C16(H16A,
 H16B), C27(H27A,H27B), C48(H48A,H48B), C31(H31A,H31B), C29(H29B,H29A),
 C25(H25A,H25B), C29A(H29D,H29C), C31A(H31C,H31D), C48A(H48C,H48D), C27A(H27C,
 H27D), C25A(H25C,H25D), C16A(H16C,H16D)
6.b Me refined with riding coordinates:
 C26(H26A,H26B,H26C), C49(H49A,H49B,H49C), C18(H18A,H18B,H18C), C17(H17A,H17B,
 H17C), C50(H50A,H50B,H50C), C28(H28A,H28B,H28C), C49A(H49D,H49E,H49F),
 C50A(H50D,H50E,H50F), C28A(H28D,H28E,H28F), C26A(H26D,H26E,H26F), C18A(H18F,
 H18E,H18D), C17A(H17D,H17E,H17F)
6.c Aromatic/amide H refined with riding coordinates:
 C2(H2), C24(H24), C22(H22), C21(H21), C8(H8), C12(H12), C38(H38), C23(H23),
 C34(H34), C11(H11), C10(H10), C44(H44), C40(H40), C9(H9), C3(H3), C6(H6),
 C37(H37), C4(H4), C5(H5), C35(H35), C43(H43), C36(H36), C41(H41), C42(H42)
6.d Idealised Me refined as rotating group:
 C45(H45A,H45B,H45C), C46(H46A,H46B,H46C), C14(H14A,H14B,H14C), C13(H13A,H13B,
 H13C), C32(H32A,H32B,H32C), C30A(H30B,H30A,H30C), C30(H30D,H30E,H30F),
 C32A(H32D,H32E,H32F)
;
_olex2_submission_special_instructions 'No special instructions were received'
_oxdiff_exptl_absorpt_empirical_details
;
Empirical correction (ABSPACK) includes:
- Absorption correction using spherical harmonics
- Frame scaling
;
_oxdiff_exptl_absorpt_empirical_full_max 1.083
_oxdiff_exptl_absorpt_empirical_full_min 0.934

loop_
_space_group_symop_operation_xyz
'x, y, z'
'-x+1/2, y+1/2, -z+1/2'
'-x, -y, -z'
'x-1/2, -y-1/2, z-1/2'

loop_
_atom_site_label
_atom_site_type_symbol
_atom_site_fract_x
_atom_site_fract_y
_atom_site_fract_z
_atom_site_U_iso_or_equiv
_atom_site_adp_type
_atom_site_occupancy
_atom_site_site_symmetry_order
_atom_site_calc_flag
_atom_site_refinement_flags_posn
_atom_site_refinement_flags_adp
_atom_site_refinement_flags_occupancy
_atom_site_disorder_assembly
_atom_site_disorder_group
Ni1 Ni 0.36543(2) 0.40545(2) 0.23642(2) 0.02357(4) Uani 1 1 d . . . . .
Ni2 Ni 0.41474(2) 0.34738(2) 0.35019(2) 0.02559(4) Uani 1 1 d . . . . .
O2A O 0.4993(6) 0.2215(4) 0.2154(5) 0.0429(12) Uani 0.409(6) 1 d D U P A 2
C19 C 0.50124(10) 0.40263(5) 0.29861(5) 0.0255(2) Uani 1 1 d . . . . .
N3 N 0.64550(11) 0.36758(6) 0.49408(5) 0.0394(2) Uani 1 1 d . . . . .
C20 C 0.39842(10) 0.43476(5) 0.31881(5) 0.0256(2) Uani 1 1 d . . . . .
N1 N 0.43658(12) 0.56257(6) 0.15501(5) 0.0434(3) Uani 1 1 d . . . . .
O1 O 0.03285(13) 0.39660(9) 0.32740(8) 0.0502(4) Uani 0.822(3) 1 d D U P B 1
N4 N 0.49921(12) 0.25986(6) 0.52942(5) 0.0433(3) Uani 1 1 d D . . . .
N2 N 0.27024(12) 0.50437(6) 0.06176(5) 0.0433(3) Uani 1 1 d D . . . .
C7 C 0.44159(11) 0.37534(5) 0.16570(5) 0.0278(2) Uani 1 1 d . . . . .
C1 C 0.19771(11) 0.43515(6) 0.20940(5) 0.0295(2) Uani 1 1 d . . . . .
C33 C 0.51356(12) 0.26807(5) 0.35915(5) 0.0305(2) Uani 1 1 d . . . . .
C39 C 0.29515(12) 0.34188(6) 0.40944(6) 0.0343(3) Uani 1 1 d . . . . .
C2 C 0.14810(13) 0.49456(6) 0.22576(6) 0.0368(3) Uani 1 1 d . . . . .
H2 H 0.200299 0.523213 0.249116 0.044 Uiso 1 1 calc R U . . .
C24 C 0.61908(11) 0.43253(6) 0.30537(5) 0.0312(2) Uani 1 1 d . . . . .
H24 H 0.688382 0.411055 0.292631 0.037 Uiso 1 1 calc R U . . .
C22 C 0.52916(13) 0.52548(6) 0.34929(6) 0.0390(3) Uani 1 1 d . . . . .
H22 H 0.539420 0.567291 0.365792 0.047 Uiso 1 1 calc R U . . .
C21 C 0.41446(12) 0.49742(6) 0.34395(5) 0.0327(2) Uani 1 1 d . . . . .
H21 H 0.346316 0.519706 0.356950 0.039 Uiso 1 1 calc R U . . .
C8 C 0.56345(12) 0.39225(6) 0.15689(6) 0.0368(3) Uani 1 1 d . . . . .
H8 H 0.608334 0.417554 0.186430 0.044 Uiso 1 1 calc R U . . .
C12 C 0.38471(13) 0.33781(6) 0.11882(6) 0.0366(3) Uani 1 1 d . . . . .
H12 H 0.301736 0.325216 0.120678 0.044 Uiso 1 1 calc R U . . .
C38 C 0.46472(15) 0.20651(6) 0.36884(6) 0.0420(3) Uani 1 1 d . . . . .
H38 H 0.378461 0.202660 0.369918 0.050 Uiso 1 1 calc R U . . .
C23 C 0.63193(12) 0.49274(6) 0.33047(6) 0.0383(3) Uani 1 1 d . . . . .
H23 H 0.710549 0.512502 0.335214 0.046 Uiso 1 1 calc R U . . .
C34 C 0.64232(13) 0.26773(6) 0.35934(6) 0.0401(3) Uani 1 1 d . . . . .
H34 H 0.682287 0.307267 0.352971 0.048 Uiso 1 1 calc R U . . .
C11 C 0.44314(14) 0.31814(7) 0.06993(6) 0.0434(3) Uani 1 1 d . . . . .
H11 H 0.400422 0.291848 0.040483 0.052 Uiso 1 1 calc R U . . .
C10 C 0.56219(14) 0.33654(7) 0.06406(6) 0.0441(3) Uani 1 1 d . . . . .
H10 H 0.602088 0.323562 0.030716 0.053 Uiso 1 1 calc R U . . .
C44 C 0.28759(14) 0.39051(7) 0.45238(6) 0.0434(3) Uani 1 1 d . . . . .
H44 H 0.342722 0.425761 0.452433 0.052 Uiso 1 1 calc R U . . .
C40 C 0.20739(14) 0.29201(7) 0.41338(7) 0.0470(3) Uani 1 1 d . . . . .
H40 H 0.208904 0.256640 0.387026 0.056 Uiso 1 1 calc R U . . .
C9 C 0.62208(14) 0.37428(8) 0.10781(6) 0.0456(3) Uani 1 1 d . . . . .
H9 H 0.703825 0.388082 0.104396 0.055 Uiso 1 1 calc R U . . .
C3 C 0.02751(15) 0.51350(8) 0.20970(7) 0.0510(4) Uani 1 1 d . . . . .
H3 H 0.000253 0.554277 0.221861 0.061 Uiso 1 1 calc R U . . .
C6 C 0.11102(13) 0.39717(7) 0.17502(7) 0.0444(3) Uani 1 1 d . . . . .
H6 H 0.136814 0.356493 0.161894 0.053 Uiso 1 1 calc R U . . .
C37 C 0.53584(19) 0.15138(7) 0.37687(8) 0.0580(4) Uani 1 1 d . . . . .
H37 H 0.497250 0.111211 0.382190 0.070 Uiso 1 1 calc R U . . .
C4 C -0.05284(15) 0.47381(9) 0.17636(8) 0.0573(4) Uani 1 1 d . . . . .
H4 H -0.135521 0.486385 0.165606 0.069 Uiso 1 1 calc R U . . .
C5 C -0.00988(14) 0.41557(9) 0.15916(8) 0.0585(4) Uani 1 1 d . . . . .
H5 H -0.063541 0.387384 0.136066 0.070 Uiso 1 1 calc R U . . .
C15 C 0.41828(17) 0.58960(8) 0.09499(8) 0.0549(4) Uani 1 1 d D U . . .
H15A H 0.481369 0.572108 0.071025 0.066 Uiso 0.916(4) 1 calc R U P C 1
H15B H 0.428726 0.636799 0.097109 0.066 Uiso 0.916(4) 1 calc R U P C 1
H15C H 0.497272 0.608046 0.085361 0.066 Uiso 0.084(4) 1 calc R U P C 2
H15D H 0.358789 0.625398 0.095222 0.066 Uiso 0.084(4) 1 calc R U P C 2
C45 C 0.59970(18) 0.43292(8) 0.49832(8) 0.0605(4) Uani 1 1 d . . . . .
H45A H 0.663442 0.459844 0.519254 0.091 Uiso 1 1 calc R U . . .
H45B H 0.526747 0.432773 0.520092 0.091 Uiso 1 1 calc R U . . .
H45C H 0.578079 0.450123 0.458449 0.091 Uiso 1 1 calc R U . . .
C35 C 0.71462(17) 0.21272(8) 0.36832(8) 0.0577(4) Uani 1 1 d . . . . .
H35 H 0.801259 0.215619 0.368304 0.069 Uiso 1 1 calc R U . . .
C43 C 0.20332(19) 0.38951(10) 0.49477(8) 0.0636(5) Uani 1 1 d . . . . .
H43 H 0.204425 0.422665 0.523564 0.076 Uiso 1 1 calc R U . . .
C36 C 0.6606(2) 0.15422(8) 0.37722(9) 0.0637(5) Uani 1 1 d . . . . .
H36 H 0.709220 0.116564 0.383469 0.076 Uiso 1 1 calc R U . . .
C46 C 0.76078(16) 0.37010(10) 0.46679(9) 0.0664(5) Uani 1 1 d . . . . .
H46A H 0.746397 0.389941 0.427565 0.100 Uiso 1 1 calc R U . . .
H46B H 0.792389 0.326442 0.462815 0.100 Uiso 1 1 calc R U . . .
H46C H 0.820909 0.395621 0.491698 0.100 Uiso 1 1 calc R U . . .
C47 C 0.66390(19) 0.33858(9) 0.55340(7) 0.0627(5) Uani 1 1 d D U . . .
H47A H 0.689883 0.372582 0.582477 0.075 Uiso 0.782(5) 1 calc R U P D 1
H47B H 0.731450 0.306878 0.554040 0.075 Uiso 0.782(5) 1 calc R U P D 1
H47C H 0.752663 0.340679 0.566942 0.075 Uiso 0.218(5) 1 calc R U P D 2
H47D H 0.620793 0.365694 0.580585 0.075 Uiso 0.218(5) 1 calc R U P D 2
C14 C 0.56812(17) 0.55831(9) 0.17465(9) 0.0644(5) Uani 1 1 d . . . . .
H14A H 0.608822 0.531820 0.146732 0.097 Uiso 1 1 calc R U . . .
H14B H 0.579422 0.538779 0.214095 0.097 Uiso 1 1 calc R U . . .
H14C H 0.604016 0.601468 0.176230 0.097 Uiso 1 1 calc R U . . .
C41 C 0.11987(16) 0.29214(10) 0.45346(9) 0.0649(5) Uani 1 1 d . . . . .
H41 H 0.060546 0.258732 0.452319 0.078 Uiso 1 1 calc R U . . .
C42 C 0.11819(19) 0.34026(11) 0.49488(9) 0.0736(6) Uani 1 1 d . . . . .
H42 H 0.059653 0.339731 0.523095 0.088 Uiso 1 1 calc R U . . .
C13 C 0.3782(2) 0.60334(8) 0.19662(9) 0.0673(5) Uani 1 1 d . . . . .
H13A H 0.413865 0.646520 0.196650 0.101 Uiso 1 1 calc R U . . .
H13B H 0.391883 0.584968 0.236478 0.101 Uiso 1 1 calc R U . . .
H13C H 0.289806 0.605836 0.184586 0.101 Uiso 1 1 calc R U . . .
C16 C 0.29246(18) 0.57406(8) 0.06523(8) 0.0535(6) Uani 0.916(4) 1 d D U P C 1
H16A H 0.229571 0.594378 0.087601 0.064 Uiso 0.916(4) 1 calc R U P C 1
H16B H 0.284103 0.592311 0.024759 0.064 Uiso 0.916(4) 1 calc R U P C 1
C26 C 0.0593(6) 0.49912(16) 0.3764(2) 0.0660(11) Uani 0.822(3) 1 d D U P B 1
H26A H 0.015163 0.532312 0.396383 0.099 Uiso 0.822(3) 1 calc R U P B 1
H26B H 0.126312 0.482070 0.403850 0.099 Uiso 0.822(3) 1 calc R U P B 1
H26C H 0.093195 0.517809 0.341896 0.099 Uiso 0.822(3) 1 calc R U P B 1
C49 C 0.5743(3) 0.20319(15) 0.52504(16) 0.0511(7) Uani 0.745(8) 1 d D U P D 1
H49A H 0.533143 0.173627 0.495868 0.077 Uiso 0.745(8) 1 calc R U P D 1
H49B H 0.654140 0.215622 0.512582 0.077 Uiso 0.745(8) 1 calc R U P D 1
H49C H 0.586332 0.181945 0.563706 0.077 Uiso 0.745(8) 1 calc R U P D 1
C18 C 0.13853(18) 0.49432(12) 0.04405(10) 0.0618(7) Uani 0.910(6) 1 d D U P C 1
H18A H 0.090281 0.515005 0.072838 0.093 Uiso 0.910(6) 1 calc R U P C 1
H18B H 0.116826 0.513077 0.004799 0.093 Uiso 0.910(6) 1 calc R U P C 1
H18C H 0.120791 0.448174 0.042708 0.093 Uiso 0.910(6) 1 calc R U P C 1
C17 C 0.3413(3) 0.47350(13) 0.01878(9) 0.0607(7) Uani 0.910(6) 1 d D U P C 1
H17A H 0.429138 0.480063 0.030380 0.091 Uiso 0.910(6) 1 calc R U P C 1
H17B H 0.323348 0.427386 0.017472 0.091 Uiso 0.910(6) 1 calc R U P C 1
H17C H 0.319383 0.492289 -0.020438 0.091 Uiso 0.910(6) 1 calc R U P C 1
C27 C -0.0474(5) 0.3456(3) 0.3100(3) 0.0833(17) Uani 0.822(3) 1 d D U P B 1
H27A H -0.116710 0.362280 0.282924 0.100 Uiso 0.822(3) 1 calc R U P B 1
H27B H -0.081473 0.327917 0.345365 0.100 Uiso 0.822(3) 1 calc R U P B 1
C48 C 0.5543(2) 0.30641(11) 0.57213(8) 0.0559(7) Uani 0.782(5) 1 d D U P D 1
H48A H 0.577230 0.284204 0.610199 0.067 Uiso 0.782(5) 1 calc R U P D 1
H48B H 0.492203 0.339403 0.579054 0.067 Uiso 0.782(5) 1 calc R U P D 1
C31 C 0.4388(6) 0.1864(3) 0.1867(2) 0.0675(13) Uani 0.591(6) 1 d D U P A 1
H31A H 0.462430 0.140671 0.191687 0.081 Uiso 0.591(6) 1 calc R U P A 1
H31B H 0.426807 0.195834 0.143778 0.081 Uiso 0.591(6) 1 calc R U P A 1
C50 C 0.3767(2) 0.23970(19) 0.54604(17) 0.0601(10) Uani 0.745(8) 1 d D U P D 1
H50A H 0.324830 0.277678 0.549170 0.090 Uiso 0.745(8) 1 calc R U P D 1
H50B H 0.337832 0.210763 0.515674 0.090 Uiso 0.745(8) 1 calc R U P D 1
H50C H 0.386753 0.217379 0.584232 0.090 Uiso 0.745(8) 1 calc R U P D 1
C32 C 0.3237(6) 0.1979(3) 0.2131(3) 0.076(2) Uani 0.591(6) 1 d D U P A 1
H32A H 0.260973 0.167587 0.196419 0.113 Uiso 0.591(6) 1 calc R U P A 1
H32B H 0.295813 0.241930 0.204516 0.113 Uiso 0.591(6) 1 calc R U P A 1
H32C H 0.337348 0.191785 0.256093 0.113 Uiso 0.591(6) 1 calc R U P A 1
C28 C 0.0138(2) 0.29361(12) 0.28001(14) 0.0771(8) Uani 0.822(3) 1 d D U P B 1
H28A H -0.045579 0.259422 0.268805 0.116 Uiso 0.822(3) 1 calc R U P B 1
H28B H 0.046181 0.310610 0.244434 0.116 Uiso 0.822(3) 1 calc R U P B 1
H28C H 0.081423 0.276243 0.306882 0.116 Uiso 0.822(3) 1 calc R U P B 1
C29 C 0.6480(5) 0.2232(3) 0.1886(2) 0.0699(13) Uani 0.591(6) 1 d D U P A 1
H29B H 0.701815 0.258705 0.204523 0.084 Uiso 0.591(6) 1 calc R U P A 1
H29A H 0.632079 0.229226 0.145285 0.084 Uiso 0.591(6) 1 calc R U P A 1
C25 C -0.0261(2) 0.44668(15) 0.35695(16) 0.0894(10) Uani 0.822(3) 1 d D U P B 1
H25A H -0.061376 0.428559 0.391854 0.107 Uiso 0.822(3) 1 calc R U P B 1
H25B H -0.094499 0.464303 0.329890 0.107 Uiso 0.822(3) 1 calc R U P B 1
Li2 Li 0.2087(2) 0.39893(11) 0.31522(11) 0.0384(5) Uani 1 1 d D . . . .
Li1 Li 0.3396(2) 0.47306(10) 0.14752(10) 0.0371(5) Uani 1 1 d . . . . .
Li4 Li 0.4971(2) 0.31238(11) 0.45032(9) 0.0372(5) Uani 1 1 d . . . . .
Li3 Li 0.4947(2) 0.30537(10) 0.25601(10) 0.0372(5) Uani 1 1 d D . . . .
C30A C 0.7145(7) 0.2278(4) 0.2063(4) 0.095(3) Uani 0.409(6) 1 d . U P A 2
H30B H 0.709746 0.267084 0.182409 0.142 Uiso 0.409(6) 1 calc R U P A 2
H30A H 0.784935 0.202100 0.196843 0.142 Uiso 0.409(6) 1 calc R U P A 2
H30C H 0.724378 0.239176 0.248425 0.142 Uiso 0.409(6) 1 calc R U P A 2
C29A C 0.6006(7) 0.1903(4) 0.1932(4) 0.091(2) Uani 0.409(6) 1 d D U P A 2
H29D H 0.583791 0.184625 0.149856 0.110 Uiso 0.409(6) 1 calc R U P A 2
H29C H 0.611428 0.147162 0.211392 0.110 Uiso 0.409(6) 1 calc R U P A 2
C30 C 0.7128(5) 0.1606(2) 0.2010(2) 0.113(2) Uani 0.591(6) 1 d . U P A 1
H30D H 0.666269 0.126073 0.179624 0.169 Uiso 0.591(6) 1 calc R U P A 1
H30E H 0.719216 0.151769 0.243572 0.169 Uiso 0.591(6) 1 calc R U P A 1
H30F H 0.795244 0.162879 0.187764 0.169 Uiso 0.591(6) 1 calc R U P A 1
O2 O 0.5351(4) 0.2262(3) 0.2143(4) 0.0492(10) Uani 0.591(6) 1 d D U P A 1
C31A C 0.3892(7) 0.1846(4) 0.2020(4) 0.068(2) Uani 0.409(6) 1 d D U P A 2
H31C H 0.398897 0.141863 0.220973 0.081 Uiso 0.409(6) 1 calc R U P A 2
H31D H 0.373970 0.178199 0.158628 0.081 Uiso 0.409(6) 1 calc R U P A 2
C32A C 0.2840(7) 0.2186(4) 0.2238(4) 0.0630(19) Uani 0.409(6) 1 d D U P A 2
H32D H 0.281219 0.262849 0.208884 0.094 Uiso 0.409(6) 1 calc R U P A 2
H32E H 0.293565 0.219131 0.267160 0.094 Uiso 0.409(6) 1 calc R U P A 2
H32F H 0.207594 0.196497 0.209739 0.094 Uiso 0.409(6) 1 calc R U P A 2
C49A C 0.5191(16) 0.1907(4) 0.5202(5) 0.076(3) Uani 0.255(8) 1 d D U P D 2
H49D H 0.582056 0.184899 0.492868 0.114 Uiso 0.255(8) 1 calc R U P D 2
H49E H 0.546389 0.170397 0.558237 0.114 Uiso 0.255(8) 1 calc R U P D 2
H49F H 0.442161 0.170853 0.503511 0.114 Uiso 0.255(8) 1 calc R U P D 2
C50A C 0.4084(9) 0.2732(6) 0.5690(4) 0.067(3) Uani 0.255(8) 1 d D U P D 2
H50D H 0.399589 0.319762 0.573140 0.100 Uiso 0.255(8) 1 calc R U P D 2
H50E H 0.329551 0.254690 0.553056 0.100 Uiso 0.255(8) 1 calc R U P D 2
H50F H 0.433779 0.254233 0.607782 0.100 Uiso 0.255(8) 1 calc R U P D 2
C48A C 0.6257(7) 0.2757(3) 0.5597(4) 0.058(3) Uani 0.218(5) 1 d D U P D 2
H48C H 0.626097 0.266363 0.602508 0.070 Uiso 0.218(5) 1 calc R U P D 2
H48D H 0.686313 0.246836 0.543836 0.070 Uiso 0.218(5) 1 calc R U P D 2
C28A C -0.048(3) 0.3376(9) 0.2996(14) 0.076(6) Uani 0.178(3) 1 d D U P B 2
H28D H -0.131632 0.323614 0.286168 0.114 Uiso 0.178(3) 1 calc R U P B 2
H28E H 0.001371 0.338563 0.265877 0.114 Uiso 0.178(3) 1 calc R U P B 2
H28F H -0.011065 0.307580 0.329520 0.114 Uiso 0.178(3) 1 calc R U P B 2
C27A C -0.0518(9) 0.4028(5) 0.3257(5) 0.061(3) Uani 0.178(3) 1 d D U P B 2
H27C H -0.091866 0.432137 0.295310 0.074 Uiso 0.178(3) 1 calc R U P B 2
H27D H -0.104268 0.401240 0.358776 0.074 Uiso 0.178(3) 1 calc R U P B 2
O1A O 0.0621(5) 0.4292(4) 0.3470(3) 0.0431(17) Uani 0.178(3) 1 d D U P B 2
C25A C 0.054(3) 0.4948(7) 0.3645(11) 0.074(6) Uani 0.178(3) 1 d D U P B 2
H25C H 0.004441 0.518312 0.332661 0.089 Uiso 0.178(3) 1 calc R U P B 2
H25D H 0.137938 0.513357 0.367770 0.089 Uiso 0.178(3) 1 calc R U P B 2
C26A C 0.0009(12) 0.5062(6) 0.4207(5) 0.074(3) Uani 0.178(3) 1 d D U P B 2
H26D H -0.000393 0.552424 0.428735 0.111 Uiso 0.178(3) 1 calc R U P B 2
H26E H -0.083141 0.489355 0.417780 0.111 Uiso 0.178(3) 1 calc R U P B 2
H26F H 0.050721 0.484386 0.452985 0.111 Uiso 0.178(3) 1 calc R U P B 2
C18A C 0.1541(19) 0.5391(16) 0.0582(14) 0.092(10) Uani 0.090(6) 1 d D U P C 2
H18F H 0.155574 0.569764 0.091001 0.137 Uiso 0.090(6) 1 calc R U P C 2
H18E H 0.142146 0.562310 0.020484 0.137 Uiso 0.090(6) 1 calc R U P C 2
H18D H 0.086620 0.508615 0.060650 0.137 Uiso 0.090(6) 1 calc R U P C 2
C17A C 0.281(3) 0.4566(10) 0.0150(8) 0.070(7) Uani 0.090(6) 1 d D U P C 2
H17D H 0.361203 0.435768 0.020924 0.105 Uiso 0.090(6) 1 calc R U P C 2
H17E H 0.215986 0.424203 0.016444 0.105 Uiso 0.090(6) 1 calc R U P C 2
H17F H 0.271512 0.477898 -0.023722 0.105 Uiso 0.090(6) 1 calc R U P C 2
C16A C 0.3741(15) 0.5449(8) 0.0472(5) 0.054(6) Uani 0.084(4) 1 d D U P C 2
H16C H 0.442851 0.516687 0.038435 0.065 Uiso 0.084(4) 1 calc R U P C 2
H16D H 0.348303 0.569910 0.011046 0.065 Uiso 0.084(4) 1 calc R U P C 2

loop_
_atom_site_aniso_label
_atom_site_aniso_U_11
_atom_site_aniso_U_22
_atom_site_aniso_U_33
_atom_site_aniso_U_23
_atom_site_aniso_U_13
_atom_site_aniso_U_12
Ni1 0.02165(7) 0.02639(7) 0.02295(7) -0.00095(5) 0.00368(5) 0.00050(5)
Ni2 0.02668(8) 0.02546(7) 0.02477(7) 0.00158(5) 0.00331(5) 0.00037(5)
O2A 0.053(3) 0.037(2) 0.0383(19) -0.0047(15) 0.002(3) 0.0098(19)
C19 0.0253(5) 0.0264(5) 0.0247(5) -0.0005(4) 0.0018(4) 0.0002(4)
N3 0.0404(6) 0.0440(6) 0.0329(5) -0.0022(4) -0.0006(4) 0.0019(5)
C20 0.0263(5) 0.0273(5) 0.0234(5) 0.0005(4) 0.0032(4) 0.0006(4)
N1 0.0495(7) 0.0364(6) 0.0456(6) 0.0075(5) 0.0107(5) -0.0054(5)
O1 0.0269(8) 0.0558(10) 0.0699(10) 0.0223(8) 0.0150(6) 0.0057(6)
N4 0.0522(7) 0.0422(6) 0.0349(6) 0.0090(5) 0.0010(5) 0.0053(5)
N2 0.0471(7) 0.0448(6) 0.0388(6) 0.0086(5) 0.0083(5) 0.0047(5)
C7 0.0297(6) 0.0277(5) 0.0264(5) -0.0001(4) 0.0053(4) 0.0032(4)
C1 0.0256(6) 0.0371(6) 0.0264(5) 0.0015(4) 0.0047(4) 0.0007(4)
C33 0.0384(7) 0.0275(5) 0.0256(5) -0.0012(4) 0.0026(4) 0.0017(5)
C39 0.0314(6) 0.0379(6) 0.0342(6) 0.0118(5) 0.0068(5) 0.0053(5)
C2 0.0377(7) 0.0356(6) 0.0367(6) 0.0032(5) 0.0021(5) 0.0043(5)
C24 0.0254(6) 0.0355(6) 0.0327(6) 0.0009(5) 0.0023(4) 0.0001(4)
C22 0.0474(8) 0.0300(6) 0.0392(7) -0.0077(5) 0.0020(6) -0.0064(5)
C21 0.0391(7) 0.0299(6) 0.0294(6) -0.0040(4) 0.0061(5) 0.0032(5)
C8 0.0343(7) 0.0428(7) 0.0344(6) -0.0071(5) 0.0089(5) -0.0049(5)
C12 0.0345(7) 0.0452(7) 0.0307(6) -0.0057(5) 0.0057(5) -0.0045(5)
C38 0.0521(8) 0.0321(6) 0.0430(7) -0.0009(5) 0.0114(6) -0.0021(6)
C23 0.0328(7) 0.0377(7) 0.0434(7) -0.0014(5) -0.0013(5) -0.0100(5)
C34 0.0386(7) 0.0333(6) 0.0487(8) -0.0004(5) 0.0057(6) 0.0061(5)
C11 0.0500(8) 0.0482(8) 0.0330(6) -0.0123(6) 0.0087(6) -0.0052(6)
C10 0.0519(9) 0.0474(8) 0.0359(7) -0.0078(6) 0.0191(6) 0.0027(6)
C44 0.0449(8) 0.0482(8) 0.0389(7) 0.0070(6) 0.0129(6) 0.0134(6)
C40 0.0388(8) 0.0471(8) 0.0560(9) 0.0197(6) 0.0092(6) 0.0013(6)
C9 0.0369(7) 0.0585(9) 0.0440(8) -0.0069(6) 0.0174(6) -0.0045(6)
C3 0.0484(9) 0.0508(8) 0.0532(9) 0.0027(7) 0.0020(7) 0.0217(7)
C6 0.0296(7) 0.0525(8) 0.0499(8) -0.0146(6) -0.0011(6) 0.0041(6)
C37 0.0874(13) 0.0278(7) 0.0635(10) 0.0024(6) 0.0305(9) 0.0051(7)
C4 0.0348(8) 0.0773(11) 0.0578(10) -0.0015(8) -0.0057(7) 0.0185(7)
C5 0.0306(8) 0.0757(11) 0.0663(11) -0.0175(9) -0.0098(7) 0.0039(7)
C15 0.0647(11) 0.0474(9) 0.0545(9) 0.0177(7) 0.0145(8) -0.0082(7)
C45 0.0735(12) 0.0502(9) 0.0556(10) -0.0072(7) -0.0054(8) 0.0105(8)
C35 0.0484(9) 0.0512(9) 0.0752(11) 0.0054(8) 0.0146(8) 0.0201(7)
C43 0.0726(12) 0.0748(11) 0.0477(9) 0.0127(8) 0.0279(8) 0.0328(10)
C36 0.0828(13) 0.0395(8) 0.0735(12) 0.0118(7) 0.0312(10) 0.0290(8)
C46 0.0437(9) 0.0872(13) 0.0691(12) -0.0209(10) 0.0094(8) -0.0091(9)
C47 0.0735(12) 0.0685(11) 0.0408(8) 0.0046(7) -0.0207(8) -0.0100(9)
C14 0.0566(11) 0.0591(10) 0.0764(12) 0.0116(9) 0.0008(9) -0.0158(8)
C41 0.0422(9) 0.0720(12) 0.0837(13) 0.0409(10) 0.0222(8) 0.0052(8)
C42 0.0603(12) 0.0943(15) 0.0734(12) 0.0431(11) 0.0422(10) 0.0275(10)
C13 0.0932(15) 0.0460(9) 0.0675(11) -0.0048(8) 0.0324(10) -0.0094(9)
C16 0.0612(12) 0.0456(9) 0.0541(10) 0.0187(7) 0.0072(8) 0.0061(8)
C26 0.069(2) 0.0668(18) 0.065(2) 0.0092(14) 0.0162(18) 0.0223(17)
C49 0.0566(17) 0.0455(13) 0.0493(13) 0.0054(10) -0.0041(13) 0.0125(11)
C18 0.0508(12) 0.0681(15) 0.0647(12) 0.0069(10) -0.0026(9) 0.0024(9)
C17 0.0685(16) 0.0698(14) 0.0464(10) 0.0061(9) 0.0193(10) 0.0138(12)
C27 0.0358(16) 0.085(3) 0.131(4) -0.001(2) 0.019(2) -0.0152(17)
C48 0.0894(19) 0.0491(12) 0.0287(9) 0.0031(7) 0.0039(9) 0.0032(11)
C31 0.110(4) 0.0423(17) 0.047(2) -0.0089(14) -0.007(2) -0.013(2)
C50 0.0557(15) 0.0632(19) 0.0627(18) 0.0276(15) 0.0120(12) 0.0075(12)
C32 0.081(4) 0.089(5) 0.054(3) 0.004(3) -0.011(3) -0.036(4)
C28 0.0652(16) 0.0594(14) 0.103(2) 0.0127(13) -0.0093(14) -0.0106(12)
C29 0.084(3) 0.065(3) 0.065(2) 0.005(2) 0.022(2) 0.031(2)
C25 0.0513(15) 0.092(2) 0.133(3) -0.0018(18) 0.0478(16) 0.0156(14)
Li2 0.0286(11) 0.0404(12) 0.0477(13) 0.0037(9) 0.0107(9) 0.0018(9)
Li1 0.0399(12) 0.0347(11) 0.0377(11) 0.0069(8) 0.0092(9) 0.0006(9)
Li4 0.0404(12) 0.0397(11) 0.0306(10) 0.0021(8) -0.0004(9) 0.0030(9)
Li3 0.0407(12) 0.0328(11) 0.0386(11) -0.0064(8) 0.0064(9) 0.0024(9)
C30A 0.081(5) 0.114(5) 0.092(5) -0.004(4) 0.027(4) 0.017(4)
C29A 0.096(4) 0.076(4) 0.104(5) -0.025(4) 0.014(4) 0.027(4)
C30 0.135(4) 0.098(3) 0.108(3) 0.002(2) 0.025(3) 0.073(3)
O2 0.065(3) 0.0394(15) 0.0429(14) -0.0087(11) 0.005(2) 0.0146(17)
C31A 0.068(4) 0.051(3) 0.079(6) -0.019(3) -0.015(4) -0.007(4)
C32A 0.057(3) 0.064(4) 0.065(4) 0.019(3) -0.010(3) -0.013(3)
C49A 0.100(8) 0.074(6) 0.053(5) 0.017(4) 0.008(6) 0.019(5)
C50A 0.073(5) 0.080(6) 0.049(4) 0.013(4) 0.013(4) 0.006(4)
C48A 0.074(5) 0.050(4) 0.047(4) 0.007(3) -0.011(3) 0.019(4)
C28A 0.078(10) 0.062(8) 0.083(9) 0.005(6) -0.014(7) -0.032(7)
C27A 0.042(5) 0.068(6) 0.075(6) 0.003(5) 0.013(4) -0.004(4)
O1A 0.028(3) 0.055(4) 0.047(3) -0.005(3) 0.008(2) 0.000(3)
C25A 0.068(9) 0.075(7) 0.081(9) -0.032(7) 0.014(7) 0.005(6)
C26A 0.076(6) 0.074(6) 0.073(6) -0.016(5) 0.013(5) 0.021(5)
C18A 0.090(12) 0.095(13) 0.092(12) 0.006(9) 0.017(9) -0.003(9)
C17A 0.071(11) 0.080(10) 0.061(9) 0.015(8) 0.012(8) -0.008(8)
C16A 0.066(10) 0.052(9) 0.046(8) 0.014(6) 0.015(7) -0.008(7)

loop_
_atom_type_symbol
_atom_type_description
_atom_type_scat_dispersion_real
_atom_type_scat_dispersion_imag
_atom_type_scat_source
C C 0.0033 0.0016 'International Tables Vol C Tables 4.2.6.8 and 6.1.1.4'
H H 0.0000 0.0000 'International Tables Vol C Tables 4.2.6.8 and 6.1.1.4'
Li Li -0.0003 0.0001 'International Tables Vol C Tables 4.2.6.8 and 6.1.1.4'
N N 0.0061 0.0033 'International Tables Vol C Tables 4.2.6.8 and 6.1.1.4'
Ni Ni 0.3393 1.1124 'International Tables Vol C Tables 4.2.6.8 and 6.1.1.4'
O O 0.0106 0.0060 'International Tables Vol C Tables 4.2.6.8 and 6.1.1.4'

loop_
_exptl_crystal_face_index_h
_exptl_crystal_face_index_k
_exptl_crystal_face_index_l
_exptl_crystal_face_perp_dist
-1 1 0 0.0703
1 -1 0 0.0661
-1 0 0 0.0613
-1 -1 0 0.0585
1 1 0 0.0643
-1 1 -1 0.0607
1 -1 1 0.0512
-1 0 -1 0.0571
1 0 1 0.0552
-1 -1 -1 0.0510
0 1 -1 0.0685
0 0 -1 0.0269
0 0 1 0.0231
0 -1 -1 0.0502
0 1 1 0.0760
0 1 0 0.0839
0 -1 0 0.0526
1 0 -1 0.0622
1 1 -1 0.0692

loop_
_geom_angle_atom_site_label_1
_geom_angle_atom_site_label_2
_geom_angle_atom_site_label_3
_geom_angle
_geom_angle_site_symmetry_1
_geom_angle_site_symmetry_3
_geom_angle_publ_flag
C19 Ni1 Ni2 43.03(3) . . ?
C19 Ni1 C20 42.68(5) . . ?
C19 Ni1 C7 103.04(5) . . ?
C19 Ni1 C1 148.58(5) . . ?
C19 Ni1 Li2 90.45(6) . . ?
C19 Ni1 Li1 129.13(6) . . ?
C19 Ni1 Li3 58.34(6) . . ?
C20 Ni1 Ni2 43.15(3) . . ?
C20 Ni1 C7 144.70(5) . . ?
C20 Ni1 C1 105.95(5) . . ?
C20 Ni1 Li2 55.49(6) . . ?
C20 Ni1 Li1 126.83(6) . . ?
C20 Ni1 Li3 92.41(6) . . ?
C7 Ni1 Ni2 122.82(3) . . ?
C7 Ni1 Li2 154.04(6) . . ?
C7 Ni1 Li1 62.53(6) . . ?
C7 Ni1 Li3 67.01(6) . . ?
C1 Ni1 Ni2 119.96(3) . . ?
C1 Ni1 C7 107.46(5) . . ?
C1 Ni1 Li2 64.79(6) . . ?
C1 Ni1 Li1 62.47(6) . . ?
C1 Ni1 Li3 142.88(6) . . ?
Li2 Ni1 Ni2 55.52(5) . . ?
Li1 Ni1 Ni2 169.49(5) . . ?
Li1 Ni1 Li2 124.43(7) . . ?
Li1 Ni1 Li3 129.26(7) . . ?
Li3 Ni1 Ni2 56.00(5) . . ?
Li3 Ni1 Li2 103.38(7) . . ?
C19 Ni2 Ni1 42.84(3) . . ?
C19 Ni2 C20 42.73(5) . . ?
C19 Ni2 C33 105.15(5) . . ?
C19 Ni2 C39 146.94(5) . . ?
C19 Ni2 Li2 91.82(6) . . ?
C19 Ni2 Li4 124.86(6) . . ?
C19 Ni2 Li3 58.03(6) . . ?
C20 Ni2 Ni1 43.45(3) . . ?
C20 Ni2 C33 147.70(5) . . ?
C20 Ni2 C39 105.07(5) . . ?
C20 Ni2 Li2 56.60(6) . . ?
C20 Ni2 Li4 128.42(6) . . ?
C20 Ni2 Li3 92.30(6) . . ?
C33 Ni2 Ni1 120.00(3) . . ?
C33 Ni2 Li2 147.39(6) . . ?
C33 Ni2 Li4 60.81(6) . . ?
C33 Ni2 Li3 64.41(6) . . ?
C39 Ni2 Ni1 124.31(4) . . ?
C39 Ni2 C33 105.98(5) . . ?
C39 Ni2 Li2 67.08(6) . . ?
C39 Ni2 Li4 63.96(7) . . ?
C39 Ni2 Li3 149.40(7) . . ?
Li2 Ni2 Ni1 57.24(5) . . ?
Li4 Ni2 Ni1 167.53(6) . . ?
Li4 Ni2 Li2 129.83(8) . . ?
Li4 Ni2 Li3 123.18(7) . . ?
Li3 Ni2 Ni1 55.60(5) . . ?
Li3 Ni2 Li2 104.51(8) . . ?
C29A O2A Li3 128.8(5) . . ?
C29A O2A C31A 110.4(5) . . ?
C31A O2A Li3 120.7(4) . . ?
Ni1 C19 Ni2 94.13(5) . . ?
Ni1 C19 Li3 74.05(7) . . ?
Ni2 C19 Li3 74.34(7) . . ?
C20 C19 Ni1 69.43(6) . . ?
C20 C19 Ni2 68.75(6) . . ?
C20 C19 C24 119.69(10) . . ?
C20 C19 Li3 124.84(10) . . ?
C24 C19 Ni1 132.97(8) . . ?
C24 C19 Ni2 132.84(8) . . ?
C24 C19 Li3 115.47(10) . . ?
C45 N3 C46 108.17(14) . . ?
C45 N3 C47 109.85(13) . . ?
C45 N3 Li4 106.31(11) . . ?
C46 N3 C47 110.97(14) . . ?
C46 N3 Li4 117.89(11) . . ?
C47 N3 Li4 103.39(11) . . ?
Ni1 C20 Li2 77.09(7) . . ?
Ni2 C20 Ni1 93.40(5) . . ?
Ni2 C20 Li2 75.49(7) . . ?
C19 C20 Ni1 67.89(6) . . ?
C19 C20 Ni2 68.52(6) . . ?
C19 C20 C21 119.25(10) . . ?
C19 C20 Li2 127.01(10) . . ?
C21 C20 Ni1 131.86(8) . . ?
C21 C20 Ni2 134.54(8) . . ?
C21 C20 Li2 113.74(10) . . ?
C15 N1 Li1 103.82(11) . . ?
C14 N1 C15 110.11(13) . . ?
C14 N1 Li1 115.78(12) . . ?
C13 N1 C15 110.40(13) . . ?
C13 N1 C14 108.51(15) . . ?
C13 N1 Li1 108.12(12) . . ?
C27 O1 C25 112.6(3) . . ?
C27 O1 Li2 124.6(2) . . ?
C25 O1 Li2 122.7(2) . . ?
C49 N4 C48 112.8(2) . . ?
C49 N4 C50 108.61(19) . . ?
C49 N4 Li4 108.88(18) . . ?
C48 N4 C50 110.0(2) . . ?
C48 N4 Li4 101.00(12) . . ?
C50 N4 Li4 115.47(14) . . ?
C49A N4 Li4 112.1(5) . . ?
C49A N4 C48A 97.8(7) . . ?
C50A N4 Li4 119.1(3) . . ?
C50A N4 C49A 113.6(6) . . ?
C50A N4 C48A 109.4(7) . . ?
C48A N4 Li4 101.9(3) . . ?
C16 N2 Li1 102.23(11) . . ?
C18 N2 C16 107.87(15) . . ?
C18 N2 Li1 117.25(13) . . ?
C17 N2 C16 111.99(16) . . ?
C17 N2 C18 109.16(17) . . ?
C17 N2 Li1 108.26(13) . . ?
C18A N2 Li1 115.7(12) . . ?
C18A N2 C17A 115.2(17) . . ?
C18A N2 C16A 112.9(16) . . ?
C17A N2 Li1 114.2(11) . . ?
C17A N2 C16A 96.2(13) . . ?
C16A N2 Li1 99.6(7) . . ?
Ni1 C7 Li1 68.64(6) . . ?
Ni1 C7 Li3 66.92(6) . . ?
C8 C7 Ni1 120.98(9) . . ?
C8 C7 C12 112.47(11) . . ?
C8 C7 Li1 101.48(10) . . ?
C8 C7 Li3 96.56(9) . . ?
C12 C7 Ni1 126.53(9) . . ?
C12 C7 Li1 100.46(10) . . ?
C12 C7 Li3 109.84(9) . . ?
Li1 C7 Li3 135.23(9) . . ?
Ni1 C1 Li2 69.79(6) . . ?
Ni1 C1 Li1 68.86(7) . . ?
C2 C1 Ni1 124.12(9) . . ?
C2 C1 Li2 89.68(9) . . ?
C2 C1 Li1 99.10(10) . . ?
C6 C1 Ni1 123.32(9) . . ?
C6 C1 C2 112.41(11) . . ?
C6 C1 Li2 109.06(11) . . ?
C6 C1 Li1 107.95(11) . . ?
Li1 C1 Li2 135.00(9) . . ?
Ni2 C33 Li4 70.37(6) . . ?
Ni2 C33 Li3 69.15(6) . . ?
C38 C33 Ni2 124.24(10) . . ?
C38 C33 Li4 99.18(10) . . ?
C38 C33 Li3 115.97(10) . . ?
C34 C33 Ni2 122.84(9) . . ?
C34 C33 C38 112.85(12) . . ?
C34 C33 Li4 99.69(10) . . ?
C34 C33 Li3 89.60(10) . . ?
Li4 C33 Li3 136.69(9) . . ?
Ni2 C39 Li2 67.41(6) . . ?
Ni2 C39 Li4 68.21(7) . . ?
C44 C39 Ni2 121.16(10) . . ?
C44 C39 C40 113.14(13) . . ?
C44 C39 Li2 101.70(10) . . ?
C44 C39 Li4 91.83(10) . . ?
C40 C39 Ni2 125.68(11) . . ?
C40 C39 Li2 101.34(10) . . ?
C40 C39 Li4 113.06(10) . . ?
Li4 C39 Li2 134.26(9) . . ?
C1 C2 H2 118.1 . . ?
C3 C2 C1 123.90(13) . . ?
C3 C2 H2 118.1 . . ?
C19 C24 H24 120.2 . . ?
C23 C24 C19 119.69(11) . . ?
C23 C24 H24 120.2 . . ?
C21 C22 H22 119.6 . . ?
C21 C22 C23 120.84(11) . . ?
C23 C22 H22 119.6 . . ?
C20 C21 H21 120.1 . . ?
C22 C21 C20 119.79(11) . . ?
C22 C21 H21 120.1 . . ?
C7 C8 H8 117.8 . . ?
C9 C8 C7 124.30(12) . . ?
C9 C8 H8 117.8 . . ?
C7 C12 H12 118.0 . . ?
C11 C12 C7 123.94(13) . . ?
C11 C12 H12 118.0 . . ?
C33 C38 H38 118.2 . . ?
C37 C38 C33 123.64(15) . . ?
C37 C38 H38 118.2 . . ?
C24 C23 C22 120.72(12) . . ?
C24 C23 H23 119.6 . . ?
C22 C23 H23 119.6 . . ?
C33 C34 H34 118.1 . . ?
C35 C34 C33 123.84(14) . . ?
C35 C34 H34 118.1 . . ?
C12 C11 H11 119.7 . . ?
C10 C11 C12 120.53(13) . . ?
C10 C11 H11 119.7 . . ?
C11 C10 H10 120.8 . . ?
C11 C10 C9 118.35(12) . . ?
C9 C10 H10 120.8 . . ?
C39 C44 H44 118.2 . . ?
C43 C44 C39 123.51(16) . . ?
C43 C44 H44 118.2 . . ?
C39 C40 H40 118.1 . . ?
C41 C40 C39 123.71(17) . . ?
C41 C40 H40 118.1 . . ?
C8 C9 H9 119.8 . . ?
C10 C9 C8 120.38(13) . . ?
C10 C9 H9 119.8 . . ?
C2 C3 H3 119.6 . . ?
C4 C3 C2 120.74(14) . . ?
C4 C3 H3 119.6 . . ?
C1 C6 H6 118.0 . . ?
C5 C6 C1 124.01(14) . . ?
C5 C6 H6 118.0 . . ?
C38 C37 H37 119.6 . . ?
C36 C37 C38 120.79(15) . . ?
C36 C37 H37 119.6 . . ?
C3 C4 H4 121.0 . . ?
C5 C4 C3 117.96(14) . . ?
C5 C4 H4 121.0 . . ?
C6 C5 H5 119.5 . . ?
C4 C5 C6 120.97(15) . . ?
C4 C5 H5 119.5 . . ?
N1 C15 H15A 109.3 . . ?
N1 C15 H15B 109.3 . . ?
N1 C15 H15C 108.2 . . ?
N1 C15 H15D 108.2 . . ?
N1 C15 C16 111.55(13) . . ?
N1 C15 C16A 116.4(6) . . ?
H15A C15 H15B 108.0 . . ?
H15C C15 H15D 107.3 . . ?
C16 C15 H15A 109.3 . . ?
C16 C15 H15B 109.3 . . ?
C16A C15 H15C 108.2 . . ?
C16A C15 H15D 108.2 . . ?
N3 C45 H45A 109.5 . . ?
N3 C45 H45B 109.5 . . ?
N3 C45 H45C 109.5 . . ?
H45A C45 H45B 109.5 . . ?
H45A C45 H45C 109.5 . . ?
H45B C45 H45C 109.5 . . ?
C34 C35 H35 119.9 . . ?
C36 C35 C34 120.13(16) . . ?
C36 C35 H35 119.9 . . ?
C44 C43 H43 119.9 . . ?
C42 C43 C44 120.15(18) . . ?
C42 C43 H43 119.9 . . ?
C37 C36 C35 118.73(14) . . ?
C37 C36 H36 120.6 . . ?
C35 C36 H36 120.6 . . ?
N3 C46 H46A 109.5 . . ?
N3 C46 H46B 109.5 . . ?
N3 C46 H46C 109.5 . . ?
H46A C46 H46B 109.5 . . ?
H46A C46 H46C 109.5 . . ?
H46B C46 H46C 109.5 . . ?
N3 C47 H47A 108.7 . . ?
N3 C47 H47B 108.7 . . ?
N3 C47 H47C 107.8 . . ?
N3 C47 H47D 107.8 . . ?
N3 C47 C48 114.20(14) . . ?
H47A C47 H47B 107.6 . . ?
H47C C47 H47D 107.2 . . ?
C48 C47 H47A 108.7 . . ?
C48 C47 H47B 108.7 . . ?
C48A C47 N3 117.9(3) . . ?
C48A C47 H47C 107.8 . . ?
C48A C47 H47D 107.8 . . ?
N1 C14 H14A 109.5 . . ?
N1 C14 H14B 109.5 . . ?
N1 C14 H14C 109.5 . . ?
H14A C14 H14B 109.5 . . ?
H14A C14 H14C 109.5 . . ?
H14B C14 H14C 109.5 . . ?
C40 C41 H41 119.7 . . ?
C42 C41 C40 120.51(17) . . ?
C42 C41 H41 119.7 . . ?
C43 C42 H42 120.6 . . ?
C41 C42 C43 118.87(16) . . ?
C41 C42 H42 120.6 . . ?
N1 C13 H13A 109.5 . . ?
N1 C13 H13B 109.5 . . ?
N1 C13 H13C 109.5 . . ?
H13A C13 H13B 109.5 . . ?
H13A C13 H13C 109.5 . . ?
H13B C13 H13C 109.5 . . ?
N2 C16 C15 111.98(14) . . ?
N2 C16 H16A 109.2 . . ?
N2 C16 H16B 109.2 . . ?
C15 C16 H16A 109.2 . . ?
C15 C16 H16B 109.2 . . ?
H16A C16 H16B 107.9 . . ?
H26A C26 H26B 109.5 . . ?
H26A C26 H26C 109.5 . . ?
H26B C26 H26C 109.5 . . ?
C25 C26 H26A 109.5 . . ?
C25 C26 H26B 109.5 . . ?
C25 C26 H26C 109.5 . . ?
N4 C49 H49A 109.5 . . ?
N4 C49 H49B 109.5 . . ?
N4 C49 H49C 109.5 . . ?
H49A C49 H49B 109.5 . . ?
H49A C49 H49C 109.5 . . ?
H49B C49 H49C 109.5 . . ?
N2 C18 H18A 109.5 . . ?
N2 C18 H18B 109.5 . . ?
N2 C18 H18C 109.5 . . ?
H18A C18 H18B 109.5 . . ?
H18A C18 H18C 109.5 . . ?
H18B C18 H18C 109.5 . . ?
N2 C17 H17A 109.5 . . ?
N2 C17 H17B 109.5 . . ?
N2 C17 H17C 109.5 . . ?
H17A C17 H17B 109.5 . . ?
H17A C17 H17C 109.5 . . ?
H17B C17 H17C 109.5 . . ?
O1 C27 H27A 109.1 . . ?
O1 C27 H27B 109.1 . . ?
O1 C27 C28 112.6(4) . . ?
H27A C27 H27B 107.8 . . ?
C28 C27 H27A 109.1 . . ?
C28 C27 H27B 109.1 . . ?
N4 C48 C47 113.89(16) . . ?
N4 C48 H48A 108.8 . . ?
N4 C48 H48B 108.8 . . ?
C47 C48 H48A 108.8 . . ?
C47 C48 H48B 108.8 . . ?
H48A C48 H48B 107.7 . . ?
H31A C31 H31B 108.1 . . ?
C32 C31 H31A 109.5 . . ?
C32 C31 H31B 109.5 . . ?
O2 C31 H31A 109.5 . . ?
O2 C31 H31B 109.5 . . ?
O2 C31 C32 110.5(4) . . ?
N4 C50 H50A 109.5 . . ?
N4 C50 H50B 109.5 . . ?
N4 C50 H50C 109.5 . . ?
H50A C50 H50B 109.5 . . ?
H50A C50 H50C 109.5 . . ?
H50B C50 H50C 109.5 . . ?
C31 C32 H32A 109.5 . . ?
C31 C32 H32B 109.5 . . ?
C31 C32 H32C 109.5 . . ?
H32A C32 H32B 109.5 . . ?
H32A C32 H32C 109.5 . . ?
H32B C32 H32C 109.5 . . ?
C27 C28 H28A 109.5 . . ?
C27 C28 H28B 109.5 . . ?
C27 C28 H28C 109.5 . . ?
H28A C28 H28B 109.5 . . ?
H28A C28 H28C 109.5 . . ?
H28B C28 H28C 109.5 . . ?
H29B C29 H29A 107.9 . . ?
C30 C29 H29B 109.2 . . ?
C30 C29 H29A 109.2 . . ?
O2 C29 H29B 109.2 . . ?
O2 C29 H29A 109.2 . . ?
O2 C29 C30 112.1(5) . . ?
O1 C25 C26 112.2(3) . . ?
O1 C25 H25A 109.2 . . ?
O1 C25 H25B 109.2 . . ?
C26 C25 H25A 109.2 . . ?
C26 C25 H25B 109.2 . . ?
H25A C25 H25B 107.9 . . ?
Ni2 Li2 Ni1 67.24(5) . . ?
C20 Li2 Ni1 47.42(5) . . ?
C20 Li2 Ni2 47.91(5) . . ?
C20 Li2 C1 83.59(8) . . ?
C20 Li2 C39 81.77(8) . . ?
O1 Li2 Ni1 144.80(13) . . ?
O1 Li2 Ni2 142.23(12) . . ?
O1 Li2 C20 159.02(14) . . ?
O1 Li2 C1 100.82(11) . . ?
O1 Li2 C39 99.02(10) . . ?
C1 Li2 Ni1 45.42(5) . . ?
C1 Li2 Ni2 112.38(9) . . ?
C1 Li2 C39 157.39(11) . . ?
C39 Li2 Ni1 112.75(9) . . ?
C39 Li2 Ni2 45.51(5) . . ?
O1A Li2 Ni1 150.4(2) . . ?
O1A Li2 Ni2 139.8(2) . . ?
O1A Li2 C20 133.8(3) . . ?
O1A Li2 C1 107.3(2) . . ?
O1A Li2 C39 95.3(2) . . ?
Ni1 Li1 C16A 165.4(4) . . ?
N1 Li1 Ni1 114.72(10) . . ?
N1 Li1 C7 121.26(11) . . ?
N1 Li1 C1 126.91(11) . . ?
N1 Li1 C16A 59.38(19) . . ?
N2 Li1 Ni1 158.89(12) . . ?
N2 Li1 N1 86.24(9) . . ?
N2 Li1 C7 123.40(11) . . ?
N2 Li1 C1 117.28(11) . . ?
N2 Li1 C16A 31.6(3) . . ?
C7 Li1 Ni1 48.82(5) . . ?
C7 Li1 C16A 120.7(4) . . ?
C1 Li1 Ni1 48.67(5) . . ?
C1 Li1 C7 86.21(8) . . ?
C1 Li1 C16A 145.9(4) . . ?
Ni2 Li4 C48 162.75(11) . . ?
N3 Li4 Ni2 117.18(10) . . ?
N3 Li4 C33 120.60(12) . . ?
N3 Li4 C39 131.94(11) . . ?
N3 Li4 C48 58.60(8) . . ?
N4 Li4 Ni2 155.80(12) . . ?
N4 Li4 N3 86.56(9) . . ?
N4 Li4 C33 124.60(11) . . ?
N4 Li4 C39 113.36(11) . . ?
N4 Li4 C48 31.03(6) . . ?
C33 Li4 Ni2 48.81(5) . . ?
C33 Li4 C39 84.60(8) . . ?
C33 Li4 C48 148.43(11) . . ?
C39 Li4 Ni2 47.83(5) . . ?
C39 Li4 C48 120.40(11) . . ?
Ni1 Li3 Ni2 68.39(5) . . ?
Ni1 Li3 C7 46.07(5) . . ?
O2A Li3 Ni1 133.2(3) . . ?
O2A Li3 Ni2 136.2(3) . . ?
O2A Li3 C19 175.8(3) . . ?
O2A Li3 C7 98.3(4) . . ?
O2A Li3 C33 99.3(4) . . ?
C19 Li3 Ni1 47.61(5) . . ?
C19 Li3 Ni2 47.62(5) . . ?
C19 Li3 C7 79.90(8) . . ?
C19 Li3 C33 83.01(8) . . ?
C7 Li3 Ni2 114.31(8) . . ?
C33 Li3 Ni1 114.82(9) . . ?
C33 Li3 Ni2 46.44(5) . . ?
C33 Li3 C7 160.64(10) . . ?
O2 Li3 Ni1 138.7(3) . . ?
O2 Li3 Ni2 143.4(3) . . ?
O2 Li3 C19 164.27(19) . . ?
O2 Li3 C7 97.8(3) . . ?
O2 Li3 C33 101.1(3) . . ?
H30B C30A H30A 109.5 . . ?
H30B C30A H30C 109.5 . . ?
H30A C30A H30C 109.5 . . ?
C29A C30A H30B 109.5 . . ?
C29A C30A H30A 109.5 . . ?
C29A C30A H30C 109.5 . . ?
O2A C29A C30A 111.1(6) . . ?
O2A C29A H29D 109.4 . . ?
O2A C29A H29C 109.4 . . ?
C30A C29A H29D 109.4 . . ?
C30A C29A H29C 109.4 . . ?
H29D C29A H29C 108.0 . . ?
C29 C30 H30D 109.5 . . ?
C29 C30 H30E 109.5 . . ?
C29 C30 H30F 109.5 . . ?
H30D C30 H30E 109.5 . . ?
H30D C30 H30F 109.5 . . ?
H30E C30 H30F 109.5 . . ?
C31 O2 Li3 120.2(4) . . ?
C29 O2 C31 115.3(5) . . ?
C29 O2 Li3 118.7(4) . . ?
O2A C31A H31C 109.7 . . ?
O2A C31A H31D 109.7 . . ?
O2A C31A C32A 109.7(6) . . ?
H31C C31A H31D 108.2 . . ?
C32A C31A H31C 109.7 . . ?
C32A C31A H31D 109.7 . . ?
C31A C32A H32D 109.5 . . ?
C31A C32A H32E 109.5 . . ?
C31A C32A H32F 109.5 . . ?
H32D C32A H32E 109.5 . . ?
H32D C32A H32F 109.5 . . ?
H32E C32A H32F 109.5 . . ?
N4 C49A H49D 109.5 . . ?
N4 C49A H49E 109.5 . . ?
N4 C49A H49F 109.5 . . ?
H49D C49A H49E 109.5 . . ?
H49D C49A H49F 109.5 . . ?
H49E C49A H49F 109.5 . . ?
N4 C50A H50D 109.5 . . ?
N4 C50A H50E 109.5 . . ?
N4 C50A H50F 109.5 . . ?
H50D C50A H50E 109.5 . . ?
H50D C50A H50F 109.5 . . ?
H50E C50A H50F 109.5 . . ?
N4 C48A H48C 108.4 . . ?
N4 C48A H48D 108.4 . . ?
C47 C48A N4 115.4(4) . . ?
C47 C48A H48C 108.4 . . ?
C47 C48A H48D 108.4 . . ?
H48C C48A H48D 107.5 . . ?
H28D C28A H28E 109.5 . . ?
H28D C28A H28F 109.5 . . ?
H28E C28A H28F 109.5 . . ?
C27A C28A H28D 109.5 . . ?
C27A C28A H28E 109.5 . . ?
C27A C28A H28F 109.5 . . ?
C28A C27A H27C 108.3 . . ?
C28A C27A H27D 108.3 . . ?
H27C C27A H27D 107.4 . . ?
O1A C27A C28A 115.9(15) . . ?
O1A C27A H27C 108.3 . . ?
O1A C27A H27D 108.3 . . ?
C27A O1A Li2 119.1(7) . . ?
C27A O1A C25A 113.3(17) . . ?
C25A O1A Li2 119.5(12) . . ?
O1A C25A H25C 108.3 . . ?
O1A C25A H25D 108.3 . . ?
O1A C25A C26A 115.8(12) . . ?
H25C C25A H25D 107.4 . . ?
C26A C25A H25C 108.3 . . ?
C26A C25A H25D 108.3 . . ?
C25A C26A H26D 109.5 . . ?
C25A C26A H26E 109.5 . . ?
C25A C26A H26F 109.5 . . ?
H26D C26A H26E 109.5 . . ?
H26D C26A H26F 109.5 . . ?
H26E C26A H26F 109.5 . . ?
N2 C18A H18F 109.5 . . ?
N2 C18A H18E 109.5 . . ?
N2 C18A H18D 109.5 . . ?
H18F C18A H18E 109.5 . . ?
H18F C18A H18D 109.5 . . ?
H18E C18A H18D 109.5 . . ?
N2 C17A H17D 109.5 . . ?
N2 C17A H17E 109.5 . . ?
N2 C17A H17F 109.5 . . ?
H17D C17A H17E 109.5 . . ?
H17D C17A H17F 109.5 . . ?
H17E C17A H17F 109.5 . . ?
N2 C16A H16C 108.9 . . ?
N2 C16A H16D 108.9 . . ?
C15 C16A N2 113.5(7) . . ?
C15 C16A H16C 108.9 . . ?
C15 C16A H16D 108.9 . . ?
H16C C16A H16D 107.7 . . ?

loop_
_geom_bond_atom_site_label_1
_geom_bond_atom_site_label_2
_geom_bond_distance
_geom_bond_site_symmetry_2
_geom_bond_publ_flag
Ni1 Ni2 2.85387(19) . ?
Ni1 C19 1.9456(11) . ?
Ni1 C20 1.9661(11) . ?
Ni1 C7 1.9829(11) . ?
Ni1 C1 1.9754(12) . ?
Ni1 Li2 2.602(2) . ?
Ni1 Li1 2.454(2) . ?
Ni1 Li3 2.533(2) . ?
Ni2 C19 1.9524(11) . ?
Ni2 C20 1.9554(11) . ?
Ni2 C33 1.9733(12) . ?
Ni2 C39 1.9713(13) . ?
Ni2 Li2 2.551(2) . ?
Ni2 Li4 2.470(2) . ?
Ni2 Li3 2.545(2) . ?
O2A Li3 1.979(6) . ?
O2A C29A 1.419(7) . ?
O2A C31A 1.435(7) . ?
C19 C20 1.4235(15) . ?
C19 C24 1.4263(16) . ?
C19 Li3 2.242(2) . ?
N3 C45 1.456(2) . ?
N3 C46 1.461(2) . ?
N3 C47 1.4711(19) . ?
N3 Li4 2.150(3) . ?
C20 C21 1.4278(16) . ?
C20 Li2 2.200(3) . ?
N1 C15 1.4693(19) . ?
N1 C14 1.466(2) . ?
N1 C13 1.463(2) . ?
N1 Li1 2.143(2) . ?
O1 C27 1.409(5) . ?
O1 C25 1.428(3) . ?
O1 Li2 1.972(3) . ?
N4 C49 1.447(3) . ?
N4 C48 1.458(2) . ?
N4 C50 1.489(3) . ?
N4 Li4 2.100(2) . ?
N4 C49A 1.474(7) . ?
N4 C50A 1.432(6) . ?
N4 C48A 1.519(6) . ?
N2 C16 1.472(2) . ?
N2 C18 1.472(2) . ?
N2 C17 1.457(2) . ?
N2 Li1 2.120(2) . ?
N2 C18A 1.457(10) . ?
N2 C17A 1.468(10) . ?
N2 C16A 1.479(9) . ?
C7 C8 1.4126(17) . ?
C7 C12 1.4136(16) . ?
C7 Li1 2.338(2) . ?
C7 Li3 2.535(3) . ?
C1 C2 1.4153(18) . ?
C1 C6 1.4093(18) . ?
C1 Li2 2.509(3) . ?
C1 Li1 2.333(2) . ?
C33 C38 1.4144(18) . ?
C33 C34 1.4085(19) . ?
C33 Li4 2.289(2) . ?
C33 Li3 2.456(3) . ?
C39 C44 1.414(2) . ?
C39 C40 1.4231(19) . ?
C39 Li2 2.545(3) . ?
C39 Li4 2.390(3) . ?
C2 H2 0.9500 . ?
C2 C3 1.391(2) . ?
C24 H24 0.9500 . ?
C24 C23 1.3784(18) . ?
C22 H22 0.9500 . ?
C22 C21 1.3787(19) . ?
C22 C23 1.417(2) . ?
C21 H21 0.9500 . ?
C8 H8 0.9500 . ?
C8 C9 1.3914(18) . ?
C12 H12 0.9500 . ?
C12 C11 1.3964(18) . ?
C38 H38 0.9500 . ?
C38 C37 1.388(2) . ?
C23 H23 0.9500 . ?
C34 H34 0.9500 . ?
C34 C35 1.3953(19) . ?
C11 H11 0.9500 . ?
C11 C10 1.377(2) . ?
C10 H10 0.9500 . ?
C10 C9 1.380(2) . ?
C44 H44 0.9500 . ?
C44 C43 1.398(2) . ?
C40 H40 0.9500 . ?
C40 C41 1.385(2) . ?
C9 H9 0.9500 . ?
C3 H3 0.9500 . ?
C3 C4 1.377(2) . ?
C6 H6 0.9500 . ?
C6 C5 1.390(2) . ?
C37 H37 0.9500 . ?
C37 C36 1.366(3) . ?
C4 H4 0.9500 . ?
C4 C5 1.371(2) . ?
C5 H5 0.9500 . ?
C15 H15A 0.9900 . ?
C15 H15B 0.9900 . ?
C15 H15C 0.9900 . ?
C15 H15D 0.9900 . ?
C15 C16 1.507(3) . ?
C15 C16A 1.473(9) . ?
C45 H45A 0.9800 . ?
C45 H45B 0.9800 . ?
C45 H45C 0.9800 . ?
C35 H35 0.9500 . ?
C35 C36 1.378(3) . ?
C43 H43 0.9500 . ?
C43 C42 1.386(3) . ?
C36 H36 0.9500 . ?
C46 H46A 0.9800 . ?
C46 H46B 0.9800 . ?
C46 H46C 0.9800 . ?
C47 H47A 0.9900 . ?
C47 H47B 0.9900 . ?
C47 H47C 0.9900 . ?
C47 H47D 0.9900 . ?
C47 C48 1.473(3) . ?
C47 C48A 1.386(6) . ?
C14 H14A 0.9800 . ?
C14 H14B 0.9800 . ?
C14 H14C 0.9800 . ?
C41 H41 0.9500 . ?
C41 C42 1.375(3) . ?
C42 H42 0.9500 . ?
C13 H13A 0.9800 . ?
C13 H13B 0.9800 . ?
C13 H13C 0.9800 . ?
C16 H16A 0.9900 . ?
C16 H16B 0.9900 . ?
C26 H26A 0.9800 . ?
C26 H26B 0.9800 . ?
C26 H26C 0.9800 . ?
C26 C25 1.476(6) . ?
C49 H49A 0.9800 . ?
C49 H49B 0.9800 . ?
C49 H49C 0.9800 . ?
C18 H18A 0.9800 . ?
C18 H18B 0.9800 . ?
C18 H18C 0.9800 . ?
C17 H17A 0.9800 . ?
C17 H17B 0.9800 . ?
C17 H17C 0.9800 . ?
C27 H27A 0.9900 . ?
C27 H27B 0.9900 . ?
C27 C28 1.474(6) . ?
C48 H48A 0.9900 . ?
C48 H48B 0.9900 . ?
C31 H31A 0.9900 . ?
C31 H31B 0.9900 . ?
C31 C32 1.468(6) . ?
C31 O2 1.434(5) . ?
C50 H50A 0.9800 . ?
C50 H50B 0.9800 . ?
C50 H50C 0.9800 . ?
C32 H32A 0.9800 . ?
C32 H32B 0.9800 . ?
C32 H32C 0.9800 . ?
C28 H28A 0.9800 . ?
C28 H28B 0.9800 . ?
C28 H28C 0.9800 . ?
C29 H29B 0.9900 . ?
C29 H29A 0.9900 . ?
C29 C30 1.498(6) . ?
C29 O2 1.418(6) . ?
C25 H25A 0.9900 . ?
C25 H25B 0.9900 . ?
Li2 O1A 1.929(5) . ?
Li1 C16A 2.781(14) . ?
Li3 O2 1.973(4) . ?
C30A H30B 0.9800 . ?
C30A H30A 0.9800 . ?
C30A H30C 0.9800 . ?
C30A C29A 1.476(12) . ?
C29A H29D 0.9900 . ?
C29A H29C 0.9900 . ?
C30 H30D 0.9800 . ?
C30 H30E 0.9800 . ?
C30 H30F 0.9800 . ?
C31A H31C 0.9900 . ?
C31A H31D 0.9900 . ?
C31A C32A 1.479(7) . ?
C32A H32D 0.9800 . ?
C32A H32E 0.9800 . ?
C32A H32F 0.9800 . ?
C49A H49D 0.9800 . ?
C49A H49E 0.9800 . ?
C49A H49F 0.9800 . ?
C50A H50D 0.9800 . ?
C50A H50E 0.9800 . ?
C50A H50F 0.9800 . ?
C48A H48C 0.9900 . ?
C48A H48D 0.9900 . ?
C28A H28D 0.9800 . ?
C28A H28E 0.9800 . ?
C28A H28F 0.9800 . ?
C28A C27A 1.484(12) . ?
C27A H27C 0.9900 . ?
C27A H27D 0.9900 . ?
C27A O1A 1.403(9) . ?
O1A C25A 1.426(10) . ?
C25A H25C 0.9900 . ?
C25A H25D 0.9900 . ?
C25A C26A 1.475(11) . ?
C26A H26D 0.9800 . ?
C26A H26E 0.9800 . ?
C26A H26F 0.9800 . ?
C18A H18F 0.9800 . ?
C18A H18E 0.9800 . ?
C18A H18D 0.9800 . ?
C17A H17D 0.9800 . ?
C17A H17E 0.9800 . ?
C17A H17F 0.9800 . ?
C16A H16C 0.9900 . ?
C16A H16D 0.9900 . ?

loop_
_geom_torsion_atom_site_label_1
_geom_torsion_atom_site_label_2
_geom_torsion_atom_site_label_3
_geom_torsion_atom_site_label_4
_geom_torsion
_geom_torsion_site_symmetry_1
_geom_torsion_site_symmetry_2
_geom_torsion_site_symmetry_3
_geom_torsion_site_symmetry_4
_geom_torsion_publ_flag
Ni1 C19 C20 Ni2 103.21(4) . . . . ?
Ni1 C19 C20 C21 -126.73(10) . . . . ?
Ni1 C19 C20 Li2 52.54(11) . . . . ?
Ni1 C19 C24 C23 87.65(15) . . . . ?
Ni1 C20 C21 C22 -86.69(15) . . . . ?
Ni1 C7 C8 C9 -178.41(12) . . . . ?
Ni1 C7 C12 C11 179.83(11) . . . . ?
Ni1 C1 C2 C3 -175.75(11) . . . . ?
Ni1 C1 C6 C5 175.30(14) . . . . ?
Ni2 C19 C20 Ni1 -103.21(4) . . . . ?
Ni2 C19 C20 C21 130.06(10) . . . . ?
Ni2 C19 C20 Li2 -50.67(11) . . . . ?
Ni2 C19 C24 C23 -88.80(15) . . . . ?
Ni2 C20 C21 C22 86.71(15) . . . . ?
Ni2 C33 C38 C37 -177.96(12) . . . . ?
Ni2 C33 C34 C35 176.93(12) . . . . ?
Ni2 C39 C44 C43 178.97(12) . . . . ?
Ni2 C39 C40 C41 -175.77(12) . . . . ?
C19 C20 C21 C22 -1.13(17) . . . . ?
C19 C24 C23 C22 -0.43(19) . . . . ?
N3 C47 C48 N4 52.2(2) . . . . ?
N3 C47 C48A N4 -45.4(8) . . . . ?
C20 C19 C24 C23 -1.11(17) . . . . ?
N1 C15 C16 N2 -57.9(2) . . . . ?
N1 C15 C16A N2 46.4(16) . . . . ?
C7 C8 C9 C10 -1.2(2) . . . . ?
C7 C12 C11 C10 -1.9(2) . . . . ?
C1 C2 C3 C4 0.6(2) . . . . ?
C1 C6 C5 C4 0.4(3) . . . . ?
C33 C38 C37 C36 1.6(3) . . . . ?
C33 C34 C35 C36 0.6(3) . . . . ?
C39 C44 C43 C42 -2.4(2) . . . . ?
C39 C40 C41 C42 -3.8(3) . . . . ?
C2 C1 C6 C5 -0.4(2) . . . . ?
C2 C3 C4 C5 -0.6(3) . . . . ?
C24 C19 C20 Ni1 128.62(10) . . . . ?
C24 C19 C20 Ni2 -128.17(10) . . . . ?
C24 C19 C20 C21 1.89(16) . . . . ?
C24 C19 C20 Li2 -178.84(11) . . . . ?
C21 C22 C23 C24 1.2(2) . . . . ?
C8 C7 C12 C11 1.56(19) . . . . ?
C12 C7 C8 C9 -0.03(19) . . . . ?
C12 C11 C10 C9 0.5(2) . . . . ?
C38 C33 C34 C35 -0.2(2) . . . . ?
C38 C37 C36 C35 -1.2(3) . . . . ?
C23 C22 C21 C20 -0.41(19) . . . . ?
C34 C33 C38 C37 -0.8(2) . . . . ?
C34 C35 C36 C37 0.2(3) . . . . ?
C11 C10 C9 C8 0.9(2) . . . . ?
C44 C39 C40 C41 2.5(2) . . . . ?
C44 C43 C42 C41 1.2(3) . . . . ?
C40 C39 C44 C43 0.6(2) . . . . ?
C40 C41 C42 C43 1.8(3) . . . . ?
C3 C4 C5 C6 0.1(3) . . . . ?
C6 C1 C2 C3 -0.12(19) . . . . ?
C45 N3 C47 C48 88.08(19) . . . . ?
C45 N3 C47 C48A 136.9(5) . . . . ?
C46 N3 C47 C48 -152.36(17) . . . . ?
C46 N3 C47 C48A -103.5(5) . . . . ?
C14 N1 C15 C16 160.27(15) . . . . ?
C14 N1 C15 C16A 108.9(8) . . . . ?
C13 N1 C15 C16 -79.94(18) . . . . ?
C13 N1 C15 C16A -131.3(8) . . . . ?
C49 N4 C48 C47 69.9(3) . . . . ?
C18 N2 C16 C15 168.19(16) . . . . ?
C17 N2 C16 C15 -71.7(2) . . . . ?
C27 O1 C25 C26 178.5(4) . . . . ?
C50 N4 C48 C47 -168.69(17) . . . . ?
C32 C31 O2 C29 -174.7(6) . . . . ?
C32 C31 O2 Li3 -22.0(9) . . . . ?
C25 O1 C27 C28 -179.4(4) . . . . ?
Li2 C20 C21 C22 179.51(12) . . . . ?
Li2 O1 C27 C28 -1.2(7) . . . . ?
Li2 O1 C25 C26 0.3(4) . . . . ?
Li2 C1 C2 C3 -110.66(14) . . . . ?
Li2 C1 C6 C5 97.45(18) . . . . ?
Li2 C39 C44 C43 108.43(15) . . . . ?
Li2 C39 C40 C41 -105.55(15) . . . . ?
Li2 O1A C25A C26A -137.5(19) . . . . ?
Li1 N1 C15 C16 35.73(17) . . . . ?
Li1 N1 C15 C16A -15.6(8) . . . . ?
Li1 N2 C16 C15 44.00(17) . . . . ?
Li1 N2 C16A C15 -47.6(14) . . . . ?
Li1 C7 C8 C9 -106.56(15) . . . . ?
Li1 C7 C12 C11 108.74(15) . . . . ?
Li1 C1 C2 C3 113.68(15) . . . . ?
Li1 C1 C6 C5 -108.63(18) . . . . ?
Li4 N3 C47 C48 -25.1(2) . . . . ?
Li4 N3 C47 C48A 23.8(5) . . . . ?
Li4 N4 C48 C47 -46.2(2) . . . . ?
Li4 N4 C48A C47 38.6(7) . . . . ?
Li4 C33 C38 C37 -105.51(16) . . . . ?
Li4 C33 C34 C35 104.11(16) . . . . ?
Li4 C39 C44 C43 -115.53(15) . . . . ?
Li4 C39 C40 C41 105.24(16) . . . . ?
Li3 O2A C29A C30A 2.6(15) . . . . ?
Li3 O2A C31A C32A -1.0(14) . . . . ?
Li3 C19 C20 Ni1 -51.78(10) . . . . ?
Li3 C19 C20 Ni2 51.44(10) . . . . ?
Li3 C19 C20 C21 -178.51(11) . . . . ?
Li3 C19 C20 Li2 0.76(17) . . . . ?
Li3 C19 C24 C23 179.24(11) . . . . ?
Li3 C7 C8 C9 114.63(15) . . . . ?
Li3 C7 C12 C11 -104.73(15) . . . . ?
Li3 C33 C38 C37 100.51(16) . . . . ?
Li3 C33 C34 C35 -118.41(16) . . . . ?
C29A O2A C31A C32A -178.4(9) . . . . ?
C30 C29 O2 C31 -71.2(8) . . . . ?
C30 C29 O2 Li3 135.7(6) . . . . ?
C31A O2A C29A C30A 179.6(9) . . . . ?
C49A N4 C48A C47 153.3(8) . . . . ?
C50A N4 C48A C47 -88.3(8) . . . . ?
C28A C27A O1A Li2 23.9(18) . . . . ?
C28A C27A O1A C25A 172.4(18) . . . . ?
C27A O1A C25A C26A 74(3) . . . . ?
C18A N2 C16A C15 76(2) . . . . ?
C17A N2 C16A C15 -163.5(16) . . . . ?

loop_
_exptl_oxdiff_crystal_face_indexfrac_h
_exptl_oxdiff_crystal_face_indexfrac_k
_exptl_oxdiff_crystal_face_indexfrac_l
_exptl_oxdiff_crystal_face_x
_exptl_oxdiff_crystal_face_y
_exptl_oxdiff_crystal_face_z
-0.9986 0.9991 0.0006 -0.0670 0.0178 -0.0242
0.9986 -0.9991 -0.0006 0.0670 -0.0178 0.0242
-0.9988 0.0000 0.0010 -0.0635 0.0110 0.0090
-0.9990 -0.9991 0.0014 -0.0600 0.0041 0.0421
0.9990 0.9991 -0.0014 0.0600 -0.0041 -0.0421
-0.9991 0.9989 -0.9978 -0.0761 -0.0118 -0.0293
0.9991 -0.9989 0.9978 0.0761 0.0118 0.0293
-0.9993 -0.0002 -0.9974 -0.0726 -0.0186 0.0038
0.9993 0.0002 0.9974 0.0726 0.0186 -0.0038
-0.9995 -0.9993 -0.9970 -0.0690 -0.0255 0.0370
-0.0003 0.9989 -0.9989 -0.0125 -0.0227 -0.0383
-0.0005 -0.0002 -0.9985 -0.0090 -0.0296 -0.0051
0.0005 0.0002 0.9985 0.0090 0.0296 0.0051
-0.0006 -0.9993 -0.9981 -0.0055 -0.0364 0.0280
0.0006 0.9993 0.9981 0.0055 0.0364 -0.0280
0.0002 0.9991 -0.0004 -0.0035 0.0068 -0.0332
-0.0002 -0.9991 0.0004 0.0035 -0.0068 0.0332
0.9983 -0.0003 -0.9995 0.0545 -0.0405 -0.0141
0.9985 0.9988 -0.9999 0.0510 -0.0337 -0.0473
